data_2219188
loop_
_publ_author_name
'Liu, Wei-Sheng'
'Wang, Hui-Juan'
'Tang, Xiao-Liang'
'Zang, Zhi-Peng'
'Wang, Da-Qi'

_publ_section_title
;{1,8-Bis[2-(2-oxidobenzylideneamino)phenoxy]-3,6-dioxaoctane}nitratopraseodymium(III)
 trichloromethane solvate
;
_journal_coeditor_code WN2255
_journal_issue 8
_journal_name_full 'Acta Crystallographica Section E'
_journal_page_first m1087
_journal_paper_doi 10.1107/S1600536808021259
_journal_volume 64
_journal_year 2008
_chemical_formula_iupac '[Pr (C32 H30 N2 O6) (N O3)], C H Cl3'
_chemical_formula_sum 'C33 H31 Cl3 N3 O9 Pr'
_chemical_formula_weight 860.87
_chemical_name_systematic
;
{1,8-Bis[2-(2-oxidobenzylideneamino)phenoxy]-3,6-
dioxaoctane}nitratopraseodymium(III) trichloromethane solvate
;
_space_group_IT_number 14
_symmetry_cell_setting monoclinic
_symmetry_space_group_name_Hall '-P 2ybc'
_symmetry_space_group_name_H-M 'P 1 21/c 1'
_atom_sites_solution_hydrogens geom
_atom_sites_solution_primary direct
_atom_sites_solution_secondary difmap
_audit_creation_method SHELXL-97
_cell_angle_alpha 90.00
_cell_angle_beta 100.585(2)
_cell_angle_gamma 90.00
_cell_formula_units_Z 4
_cell_length_a 11.3454(14)
_cell_length_b 20.150(2)
_cell_length_c 15.4676(17)
_cell_measurement_reflns_used 5219
_cell_measurement_temperature 298(2)
_cell_measurement_theta_max 25.518
_cell_measurement_theta_min 2.292
_cell_volume 3475.9(7)
_computing_cell_refinement 'SAINT (Bruker, 1997)'
_computing_data_collection 'SMART (Bruker, 1997)'
_computing_data_reduction 'SAINT (Bruker, 1997)'
_computing_molecular_graphics 'SHELXTL (Sheldrick, 2008)'
_computing_publication_material 'publCIF (Westrip, 2008)'
_computing_structure_refinement 'SHELXL97 (Sheldrick, 2008)'
_computing_structure_solution 'SHELXS97 (Sheldrick, 2008)'
_diffrn_ambient_temperature 298(2)
_diffrn_measured_fraction_theta_full 0.998
_diffrn_measured_fraction_theta_max 0.998
_diffrn_measurement_device_type 'Bruker SMART 1000 CCD'
_diffrn_measurement_method '\f and \w'
_diffrn_radiation_monochromator graphite
_diffrn_radiation_source 'fine-focus sealed tube'
_diffrn_radiation_type MoK\a
_diffrn_radiation_wavelength 0.71073
_diffrn_reflns_av_R_equivalents 0.0429
_diffrn_reflns_av_sigmaI/netI 0.0543
_diffrn_reflns_limit_h_max 13
_diffrn_reflns_limit_h_min -13
_diffrn_reflns_limit_k_max 20
_diffrn_reflns_limit_k_min -23
_diffrn_reflns_limit_l_max 18
_diffrn_reflns_limit_l_min -16
_diffrn_reflns_number 17233
_diffrn_reflns_theta_full 25.01
_diffrn_reflns_theta_max 25.01
_diffrn_reflns_theta_min 1.68
_exptl_absorpt_coefficient_mu 1.690
_exptl_absorpt_correction_T_max 0.7180
_exptl_absorpt_correction_T_min 0.4976
_exptl_absorpt_correction_type multi-scan
_exptl_absorpt_process_details '(SADABS; Sheldrick, 1996)'
_exptl_crystal_colour yellow
_exptl_crystal_density_diffrn 1.645
_exptl_crystal_density_method 'not measured'
_exptl_crystal_description block
_exptl_crystal_F_000 1728
_exptl_crystal_size_max 0.48
_exptl_crystal_size_mid 0.43
_exptl_crystal_size_min 0.21
_refine_diff_density_max 1.443
_refine_diff_density_min -0.547
_refine_ls_extinction_method none
_refine_ls_goodness_of_fit_ref 1.032
_refine_ls_hydrogen_treatment constr
_refine_ls_matrix_type full
_refine_ls_number_parameters 442
_refine_ls_number_reflns 6118
_refine_ls_number_restraints 0
_refine_ls_restrained_S_all 1.032
_refine_ls_R_factor_all 0.0612
_refine_ls_R_factor_gt 0.0349
_refine_ls_shift/su_max 0.001
_refine_ls_shift/su_mean 0.000
_refine_ls_structure_factor_coef Fsqd
_refine_ls_weighting_details 'calc w=1/[\s^2^(Fo^2^)+(0.0368P)^2^] where P=(Fo^2^+2Fc^2^)/3'
_refine_ls_weighting_scheme calc
_refine_ls_wR_factor_gt 0.0740
_refine_ls_wR_factor_ref 0.0829
_reflns_number_gt 4284
_reflns_number_total 6118
_reflns_threshold_expression I>2\s(I)
_cod_data_source_file wn2255.cif
_cod_data_source_block I
_cod_depositor_comments
;
The following automatic conversions were performed:
'_symmetry_cell_setting' value 'Monoclinic' changed to 'monoclinic'
according to '/home/saulius/struct/CIF-dictionaries/cif_core.dic'
dictionary named 'cif_core.dic' version 2.4.1 from 2010-06-29.

Automatic conversion script
Id: cif_fix_enum 1527 2010-12-29 10:47:43Z saulius 

The following automatic conversions were performed:

'_symmetry_cell_setting' value 'Monoclinic' changed to 'monoclinic'
according to /home/saulius/struct/CIF-dictionaries/cif_core.dic
dictionary named 'cif_core.dic' version 2.4.1 from 2010-06-29.

Automatic conversion script
Id: cif_fix_values 1715 2011-07-08 13:25:40Z adriana 
;
_cod_original_sg_symbol_H-M 'P 21/c'
_cod_database_code 2219188
_cod_database_fobs_code 2219188

loop_
_symmetry_equiv_pos_as_xyz
'x, y, z'
'-x, y+1/2, -z+1/2'
'-x, -y, -z'
'x, -y-1/2, z-1/2'

loop_
_atom_site_type_symbol
_atom_site_label
_atom_site_fract_x
_atom_site_fract_y
_atom_site_fract_z
_atom_site_U_iso_or_equiv
_atom_site_adp_type
_atom_site_calc_flag
_atom_site_refinement_flags
_atom_site_occupancy
Pr Pr1 0.84007(2) 0.784583(11) 0.158214(16) 0.03001(9) Uani d . 1
Cl Cl1 0.16296(15) 0.61952(9) 0.19132(14) 0.0999(6) Uani d . 1
Cl Cl2 0.23419(17) 0.65708(9) 0.03000(13) 0.0984(6) Uani d . 1
Cl Cl3 0.41044(14) 0.64221(10) 0.18791(15) 0.1164(7) Uani d . 1
N N1 0.6762(3) 0.71096(16) 0.0580(2) 0.0339(8) Uani d . 1
N N2 0.6852(3) 0.76463(17) 0.2664(2) 0.0348(9) Uani d . 1
N N3 1.1034(3) 0.79143(19) 0.2513(3) 0.0436(10) Uani d . 1
C C9 0.6446(4) 0.5878(2) 0.0482(3) 0.0503(13) Uani d . 1
H H9 0.5646 0.5918 0.0534 0.060 Uiso calc R 1
O O1 0.9051(2) 0.69333(14) 0.04725(19) 0.0372(7) Uani d . 1
O O2 0.9149(3) 0.82509(15) 0.01016(19) 0.0409(8) Uani d . 1
O O3 0.9091(3) 0.91629(14) 0.1443(2) 0.0389(7) Uani d . 1
O O4 0.8019(2) 0.87638(13) 0.2862(2) 0.0376(7) Uani d . 1
O O5 0.6794(2) 0.84723(13) 0.09646(19) 0.0381(7) Uani d . 1
O O6 0.8714(2) 0.68515(14) 0.2275(2) 0.0394(7) Uani d . 1
O O7 1.0201(3) 0.80827(17) 0.2899(2) 0.0514(9) Uani d . 1
O O8 1.0758(3) 0.78130(15) 0.1693(2) 0.0462(8) Uani d . 1
O O9 1.2050(3) 0.7844(2) 0.2900(3) 0.0823(13) Uani d . 1
C C1 0.9179(4) 0.7150(2) -0.0398(3) 0.0458(12) Uani d . 1
H H1A 0.8394 0.7200 -0.0767 0.055 Uiso calc R 1
H H1B 0.9623 0.6821 -0.0666 0.055 Uiso calc R 1
C C2 0.9823(4) 0.7793(2) -0.0330(3) 0.0453(12) Uani d . 1
H H2A 1.0627 0.7741 0.0008 0.054 Uiso calc R 1
H H2B 0.9882 0.7956 -0.0911 0.054 Uiso calc R 1
C C3 0.9633(5) 0.8900(2) 0.0084(3) 0.0529(14) Uani d . 1
H H3A 0.9595 0.9042 -0.0520 0.064 Uiso calc R 1
H H3B 1.0467 0.8902 0.0375 0.064 Uiso calc R 1
C C4 0.8932(5) 0.9359(2) 0.0539(3) 0.0541(14) Uani d . 1
H H4A 0.9210 0.9811 0.0495 0.065 Uiso calc R 1
H H4B 0.8090 0.9339 0.0270 0.065 Uiso calc R 1
C C5 0.8566(4) 0.9631(2) 0.1947(3) 0.0454(12) Uani d . 1
H H5A 0.7723 0.9690 0.1700 0.055 Uiso calc R 1
H H5B 0.8964 1.0057 0.1950 0.055 Uiso calc R 1
C C6 0.8715(4) 0.9359(2) 0.2860(3) 0.0438(12) Uani d . 1
H H6A 0.9554 0.9263 0.3080 0.053 Uiso calc R 1
H H6B 0.8454 0.9686 0.3245 0.053 Uiso calc R 1
C C7 0.8358(4) 0.6361(2) 0.0440(3) 0.0375(11) Uani d . 1
C C8 0.7160(4) 0.6445(2) 0.0490(3) 0.0371(11) Uani d . 1
C C10 0.6931(5) 0.5260(2) 0.0397(4) 0.0599(15) Uani d . 1
H H10 0.6453 0.4884 0.0384 0.072 Uiso calc R 1
C C11 0.8117(5) 0.5196(2) 0.0331(4) 0.0609(15) Uani d . 1
H H11 0.8438 0.4778 0.0270 0.073 Uiso calc R 1
C C12 0.8823(5) 0.5746(2) 0.0354(3) 0.0495(13) Uani d . 1
H H12 0.9626 0.5701 0.0311 0.059 Uiso calc R 1
C C13 0.5709(4) 0.7263(2) 0.0152(3) 0.0386(11) Uani d . 1
H H13 0.5275 0.6923 -0.0164 0.046 Uiso calc R 1
C C14 0.5133(4) 0.7900(2) 0.0109(3) 0.0358(10) Uani d . 1
C C15 0.5697(4) 0.8475(2) 0.0520(3) 0.0351(10) Uani d . 1
C C16 0.5031(4) 0.9069(2) 0.0427(3) 0.0523(13) Uani d . 1
H H16 0.5364 0.9450 0.0712 0.063 Uiso calc R 1
C C17 0.3912(5) 0.9097(3) -0.0070(4) 0.0635(16) Uani d . 1
H H17 0.3502 0.9499 -0.0129 0.076 Uiso calc R 1
C C18 0.3374(5) 0.8544(3) -0.0488(4) 0.0695(17) Uani d . 1
H H18 0.2606 0.8568 -0.0824 0.083 Uiso calc R 1
C C19 0.3990(4) 0.7954(3) -0.0402(3) 0.0525(14) Uani d . 1
H H19 0.3635 0.7580 -0.0692 0.063 Uiso calc R 1
C C20 0.6820(4) 0.8820(2) 0.2903(3) 0.0364(11) Uani d . 1
C C21 0.6188(4) 0.8227(2) 0.2810(3) 0.0376(11) Uani d . 1
C C22 0.4985(4) 0.8233(3) 0.2833(3) 0.0486(13) Uani d . 1
H H22 0.4554 0.7838 0.2758 0.058 Uiso calc R 1
C C23 0.4404(4) 0.8817(3) 0.2966(4) 0.0577(15) Uani d . 1
H H23 0.3590 0.8817 0.2987 0.069 Uiso calc R 1
C C24 0.5048(5) 0.9396(3) 0.3066(4) 0.0576(15) Uani d . 1
H H24 0.4665 0.9790 0.3163 0.069 Uiso calc R 1
C C25 0.6248(5) 0.9408(2) 0.3027(3) 0.0507(13) Uani d . 1
H H25 0.6670 0.9806 0.3082 0.061 Uiso calc R 1
C C26 0.6611(4) 0.7105(2) 0.3046(3) 0.0372(11) Uani d . 1
H H26 0.6015 0.7130 0.3385 0.045 Uiso calc R 1
C C27 0.7169(4) 0.6467(2) 0.3000(3) 0.0357(11) Uani d . 1
C C28 0.8194(4) 0.6370(2) 0.2618(3) 0.0348(11) Uani d . 1
C C29 0.8640(4) 0.5720(2) 0.2616(3) 0.0462(12) Uani d . 1
H H29 0.9306 0.5641 0.2358 0.055 Uiso calc R 1
C C30 0.8129(5) 0.5196(2) 0.2980(3) 0.0554(14) Uani d . 1
H H30 0.8447 0.4772 0.2963 0.066 Uiso calc R 1
C C31 0.7142(5) 0.5299(3) 0.3372(3) 0.0550(14) Uani d . 1
H H31 0.6801 0.4947 0.3625 0.066 Uiso calc R 1
C C32 0.6671(4) 0.5927(2) 0.3383(3) 0.0487(13) Uani d . 1
H H32 0.6009 0.5996 0.3649 0.058 Uiso calc R 1
C C33 0.2640(4) 0.6656(3) 0.1447(4) 0.0643(16) Uani d . 1
H H33 0.2544 0.7125 0.1589 0.077 Uiso calc R 1

loop_
_atom_site_aniso_label
_atom_site_aniso_U_11
_atom_site_aniso_U_22
_atom_site_aniso_U_33
_atom_site_aniso_U_12
_atom_site_aniso_U_13
_atom_site_aniso_U_23
Pr1 0.02794(14) 0.03197(14) 0.02875(14) -0.00197(11) 0.00155(9) 0.00156(12)
Cl1 0.0752(12) 0.0960(13) 0.1290(17) -0.0180(10) 0.0202(11) 0.0328(12)
Cl2 0.1104(14) 0.0852(12) 0.1010(15) -0.0041(10) 0.0232(11) -0.0036(11)
Cl3 0.0498(10) 0.1420(17) 0.150(2) 0.0073(10) -0.0020(11) -0.0466(15)
N1 0.030(2) 0.033(2) 0.040(2) -0.0011(17) 0.0089(17) -0.0020(18)
N2 0.033(2) 0.039(2) 0.031(2) -0.0044(17) 0.0038(16) 0.0001(17)
N3 0.026(2) 0.053(3) 0.048(3) 0.0021(19) -0.0038(19) 0.002(2)
C9 0.050(3) 0.048(3) 0.052(3) -0.010(3) 0.009(3) -0.010(3)
O1 0.0364(18) 0.0414(18) 0.0343(18) -0.0057(14) 0.0081(14) 0.0002(14)
O2 0.050(2) 0.0399(19) 0.0327(19) -0.0042(15) 0.0083(15) 0.0018(15)
O3 0.0424(19) 0.0337(17) 0.041(2) -0.0066(14) 0.0079(15) 0.0002(15)
O4 0.0342(18) 0.0356(18) 0.044(2) -0.0018(14) 0.0087(14) 0.0000(15)
O5 0.0312(17) 0.0356(17) 0.0435(19) 0.0013(14) -0.0037(14) -0.0021(15)
O6 0.0354(18) 0.0364(17) 0.047(2) 0.0035(14) 0.0083(15) 0.0129(16)
O7 0.039(2) 0.069(2) 0.045(2) 0.0021(17) 0.0033(16) -0.0087(18)
O8 0.0381(18) 0.065(2) 0.0342(19) 0.0018(16) 0.0036(15) -0.0025(17)
O9 0.037(2) 0.128(4) 0.072(3) 0.006(2) -0.015(2) -0.009(3)
C1 0.061(3) 0.052(3) 0.025(3) 0.000(3) 0.010(2) -0.005(2)
C2 0.060(3) 0.043(3) 0.036(3) -0.006(2) 0.018(2) 0.004(2)
C3 0.079(4) 0.042(3) 0.040(3) -0.012(3) 0.017(3) 0.004(2)
C4 0.087(4) 0.032(3) 0.046(3) -0.006(3) 0.021(3) 0.009(2)
C5 0.053(3) 0.028(3) 0.054(3) -0.010(2) 0.007(3) -0.007(2)
C6 0.048(3) 0.038(3) 0.046(3) -0.008(2) 0.009(2) -0.007(2)
C7 0.043(3) 0.036(3) 0.035(3) -0.007(2) 0.010(2) -0.002(2)
C8 0.037(3) 0.035(3) 0.038(3) -0.004(2) 0.002(2) -0.008(2)
C10 0.077(4) 0.039(3) 0.066(4) -0.018(3) 0.020(3) -0.010(3)
C11 0.078(4) 0.031(3) 0.076(4) 0.005(3) 0.018(3) -0.008(3)
C12 0.055(3) 0.036(3) 0.058(4) 0.008(2) 0.015(3) -0.008(3)
C13 0.035(3) 0.041(3) 0.039(3) -0.011(2) 0.005(2) -0.007(2)
C14 0.031(2) 0.043(3) 0.033(3) -0.001(2) 0.005(2) 0.002(2)
C15 0.032(3) 0.045(3) 0.030(3) 0.003(2) 0.008(2) 0.003(2)
C16 0.055(3) 0.049(3) 0.051(3) 0.012(3) 0.004(3) 0.002(3)
C17 0.049(3) 0.071(4) 0.065(4) 0.026(3) -0.005(3) -0.003(3)
C18 0.034(3) 0.093(5) 0.074(4) 0.017(3) -0.008(3) 0.004(4)
C19 0.037(3) 0.066(4) 0.050(3) -0.003(3) -0.004(2) -0.002(3)
C20 0.039(3) 0.039(3) 0.031(3) 0.007(2) 0.007(2) 0.001(2)
C21 0.038(3) 0.041(3) 0.033(3) 0.003(2) 0.006(2) -0.002(2)
C22 0.035(3) 0.054(3) 0.056(3) -0.003(2) 0.007(2) -0.002(3)
C23 0.036(3) 0.072(4) 0.068(4) 0.007(3) 0.016(3) 0.004(3)
C24 0.056(4) 0.056(4) 0.062(4) 0.019(3) 0.014(3) -0.003(3)
C25 0.055(3) 0.046(3) 0.052(3) 0.000(3) 0.011(3) 0.000(3)
C26 0.029(2) 0.054(3) 0.030(2) -0.010(2) 0.0087(19) -0.009(2)
C27 0.041(3) 0.033(3) 0.031(3) -0.008(2) 0.002(2) -0.001(2)
C28 0.033(3) 0.036(3) 0.032(3) -0.003(2) -0.002(2) 0.005(2)
C29 0.050(3) 0.046(3) 0.043(3) 0.006(2) 0.009(2) 0.005(2)
C30 0.068(4) 0.042(3) 0.052(4) 0.000(3) -0.001(3) 0.005(3)
C31 0.073(4) 0.044(3) 0.045(3) -0.020(3) 0.004(3) 0.008(3)
C32 0.050(3) 0.051(3) 0.044(3) -0.013(3) 0.007(2) 0.003(3)
C33 0.046(3) 0.048(3) 0.100(5) -0.001(3) 0.016(3) -0.010(3)

loop_
_atom_type_symbol
_atom_type_description
_atom_type_scat_dispersion_real
_atom_type_scat_dispersion_imag
_atom_type_scat_source
C C 0.0033 0.0016 'International Tables Vol C Tables 4.2.6.8 and 6.1.1.4'
H H 0.0000 0.0000 'International Tables Vol C Tables 4.2.6.8 and 6.1.1.4'
N N 0.0061 0.0033 'International Tables Vol C Tables 4.2.6.8 and 6.1.1.4'
O O 0.0106 0.0060 'International Tables Vol C Tables 4.2.6.8 and 6.1.1.4'
Pr Pr -0.2180 2.8214 'International Tables Vol C Tables 4.2.6.8 and 6.1.1.4'
Cl Cl 0.1484 0.1585 'International Tables Vol C Tables 4.2.6.8 and 6.1.1.4'

loop_
_geom_angle_atom_site_label_1
_geom_angle_atom_site_label_2
_geom_angle_atom_site_label_3
_geom_angle
_geom_angle_publ_flag
O6 Pr1 O5 136.97(10) ?
O6 Pr1 N1 79.26(11) yes
O5 Pr1 N1 69.09(10) ?
O6 Pr1 O8 83.05(10) ?
O5 Pr1 O8 139.60(10) ?
N1 Pr1 O8 128.04(10) ?
O6 Pr1 O7 76.36(11) yes
O5 Pr1 O7 131.84(10) ?
N1 Pr1 O7 155.61(11) ?
O8 Pr1 O7 47.81(10) yes
O6 Pr1 N2 68.58(10) ?
O5 Pr1 N2 77.19(11) yes
N1 Pr1 N2 79.07(10) yes
O8 Pr1 N2 136.75(10) ?
O7 Pr1 N2 92.76(10) yes
O6 Pr1 O1 70.29(10) ?
O5 Pr1 O1 113.61(10) ?
N1 Pr1 O1 59.47(9) yes
O8 Pr1 O1 68.58(9) ?
O7 Pr1 O1 110.38(9) ?
N2 Pr1 O1 125.60(9) ?
O6 Pr1 O2 128.24(10) ?
O5 Pr1 O2 80.19(10) ?
N1 Pr1 O2 88.25(10) ?
O8 Pr1 O2 65.98(9) ?
O7 Pr1 O2 106.17(10) ?
N2 Pr1 O2 156.82(10) ?
O1 Pr1 O2 60.33(8) yes
O6 Pr1 O3 148.83(10) ?
O5 Pr1 O3 69.79(9) ?
N1 Pr1 O3 131.76(10) ?
O8 Pr1 O3 74.57(9) ?
O7 Pr1 O3 72.54(10) ?
N2 Pr1 O3 114.75(10) ?
O1 Pr1 O3 118.97(8) ?
O2 Pr1 O3 60.76(9) yes
O6 Pr1 O4 106.28(10) ?
O5 Pr1 O4 73.42(9) yes
N1 Pr1 O4 126.95(9) ?
O8 Pr1 O4 104.85(9) ?
O7 Pr1 O4 62.29(9) ?
N2 Pr1 O4 56.72(9) yes
O1 Pr1 O4 172.66(8) ?
O2 Pr1 O4 120.76(8) ?
O3 Pr1 O4 60.53(8) yes
C13 N1 C8 117.0(4) ?
C13 N1 Pr1 130.5(3) ?
C8 N1 Pr1 112.5(2) ?
C26 N2 C21 117.1(4) ?
C26 N2 Pr1 129.2(3) ?
C21 N2 Pr1 113.7(3) ?
O9 N3 O7 122.1(4) ?
O9 N3 O8 121.1(4) ?
O7 N3 O8 116.8(4) ?
C10 C9 C8 119.9(5) ?
C10 C9 H9 120.1 ?
C8 C9 H9 120.1 ?
C7 O1 C1 111.6(3) ?
C7 O1 Pr1 111.6(2) ?
C1 O1 Pr1 118.0(2) ?
C3 O2 C2 109.9(3) ?
C3 O2 Pr1 118.4(3) ?
C2 O2 Pr1 118.3(2) ?
C5 O3 C4 111.2(3) ?
C5 O3 Pr1 115.9(2) ?
C4 O3 Pr1 110.6(2) ?
C20 O4 C6 118.6(3) ?
C20 O4 Pr1 111.7(2) ?
C6 O4 Pr1 113.2(2) ?
C15 O5 Pr1 146.5(3) ?
C28 O6 Pr1 144.1(3) ?
N3 O7 Pr1 97.3(3) ?
N3 O8 Pr1 97.0(2) ?
O1 C1 C2 109.2(4) ?
O1 C1 H1A 109.8 ?
C2 C1 H1A 109.8 ?
O1 C1 H1B 109.8 ?
C2 C1 H1B 109.8 ?
H1A C1 H1B 108.3 ?
O2 C2 C1 107.2(4) ?
O2 C2 H2A 110.3 ?
C1 C2 H2A 110.3 ?
O2 C2 H2B 110.3 ?
C1 C2 H2B 110.3 ?
H2A C2 H2B 108.5 ?
O2 C3 C4 108.8(4) ?
O2 C3 H3A 109.9 ?
C4 C3 H3A 109.9 ?
O2 C3 H3B 109.9 ?
C4 C3 H3B 109.9 ?
H3A C3 H3B 108.3 ?
O3 C4 C3 108.0(4) ?
O3 C4 H4A 110.1 ?
C3 C4 H4A 110.1 ?
O3 C4 H4B 110.1 ?
C3 C4 H4B 110.1 ?
H4A C4 H4B 108.4 ?
O3 C5 C6 106.8(4) ?
O3 C5 H5A 110.4 ?
C6 C5 H5A 110.4 ?
O3 C5 H5B 110.4 ?
C6 C5 H5B 110.4 ?
H5A C5 H5B 108.6 ?
O4 C6 C5 109.9(4) ?
O4 C6 H6A 109.7 ?
C5 C6 H6A 109.7 ?
O4 C6 H6B 109.7 ?
C5 C6 H6B 109.7 ?
H6A C6 H6B 108.2 ?
C12 C7 C8 121.2(4) ?
C12 C7 O1 122.1(4) ?
C8 C7 O1 116.8(4) ?
C7 C8 C9 118.2(4) ?
C7 C8 N1 116.8(4) ?
C9 C8 N1 125.0(4) ?
C11 C10 C9 120.3(5) ?
C11 C10 H10 119.8 ?
C9 C10 H10 119.8 ?
C12 C11 C10 120.1(5) ?
C12 C11 H11 119.9 ?
C10 C11 H11 119.9 ?
C7 C12 C11 120.3(5) ?
C7 C12 H12 119.9 ?
C11 C12 H12 119.9 ?
N1 C13 C14 127.4(4) ?
N1 C13 H13 116.3 ?
C14 C13 H13 116.3 ?
C19 C14 C15 119.2(4) ?
C19 C14 C13 117.6(4) ?
C15 C14 C13 123.1(4) ?
O5 C15 C16 119.9(4) ?
O5 C15 C14 122.8(4) ?
C16 C15 C14 117.4(4) ?
C17 C16 C15 121.4(5) ?
C17 C16 H16 119.3 ?
C15 C16 H16 119.3 ?
C16 C17 C18 121.4(5) ?
C16 C17 H17 119.3 ?
C18 C17 H17 119.3 ?
C19 C18 C17 118.8(5) ?
C19 C18 H18 120.6 ?
C17 C18 H18 120.6 ?
C18 C19 C14 121.8(5) ?
C18 C19 H19 119.1 ?
C14 C19 H19 119.1 ?
O4 C20 C25 124.8(4) ?
O4 C20 C21 114.8(4) ?
C25 C20 C21 120.4(4) ?
C22 C21 C20 119.1(4) ?
C22 C21 N2 124.5(4) ?
C20 C21 N2 116.3(4) ?
C21 C22 C23 121.0(5) ?
C21 C22 H22 119.5 ?
C23 C22 H22 119.5 ?
C24 C23 C22 118.9(5) ?
C24 C23 H23 120.6 ?
C22 C23 H23 120.6 ?
C23 C24 C25 121.4(5) ?
C23 C24 H24 119.3 ?
C25 C24 H24 119.3 ?
C24 C25 C20 119.1(5) ?
C24 C25 H25 120.4 ?
C20 C25 H25 120.4 ?
N2 C26 C27 126.7(4) ?
N2 C26 H26 116.6 ?
C27 C26 H26 116.6 ?
C32 C27 C28 119.7(4) ?
C32 C27 C26 117.1(4) ?
C28 C27 C26 123.2(4) ?
O6 C28 C29 120.4(4) ?
O6 C28 C27 122.6(4) ?
C29 C28 C27 117.1(4) ?
C30 C29 C28 122.4(5) ?
C30 C29 H29 118.8 ?
C28 C29 H29 118.8 ?
C29 C30 C31 120.1(5) ?
C29 C30 H30 120.0 ?
C31 C30 H30 120.0 ?
C32 C31 C30 119.4(5) ?
C32 C31 H31 120.3 ?
C30 C31 H31 120.3 ?
C31 C32 C27 121.3(5) ?
C31 C32 H32 119.4 ?
C27 C32 H32 119.4 ?
Cl1 C33 Cl3 110.7(3) ?
Cl1 C33 Cl2 110.4(3) ?
Cl3 C33 Cl2 110.9(3) ?
Cl1 C33 H33 108.2 ?
Cl3 C33 H33 108.2 ?
Cl2 C33 H33 108.2 ?

loop_
_geom_bond_atom_site_label_1
_geom_bond_atom_site_label_2
_geom_bond_distance
_geom_bond_publ_flag
Pr1 O6 2.269(3) yes
Pr1 O5 2.278(3) yes
Pr1 N1 2.646(3) yes
Pr1 O8 2.649(3) yes
Pr1 O7 2.649(3) yes
Pr1 N2 2.670(4) yes
Pr1 O1 2.708(3) yes
Pr1 O2 2.710(3) yes
Pr1 O3 2.787(3) yes
Pr1 O4 2.801(3) yes
Cl1 C33 1.733(5) ?
Cl2 C33 1.752(6) ?
Cl3 C33 1.738(5) ?
N1 C13 1.293(5) ?
N1 C8 1.429(5) ?
N2 C26 1.293(5) ?
N2 C21 1.432(5) ?
N3 O9 1.206(5) ?
N3 O7 1.255(4) ?
N3 O8 1.266(5) ?
C9 C10 1.378(6) ?
C9 C8 1.399(6) ?
C9 H9 0.9300 ?
O1 C7 1.391(5) ?
O1 C1 1.448(5) ?
O2 C3 1.421(5) ?
O2 C2 1.438(5) ?
O3 C5 1.422(5) ?
O3 C4 1.432(5) ?
O4 C20 1.378(5) ?
O4 C6 1.437(5) ?
O5 C15 1.306(5) ?
O6 C28 1.298(5) ?
C1 C2 1.482(6) ?
C1 H1A 0.9700 ?
C1 H1B 0.9700 ?
C2 H2A 0.9700 ?
C2 H2B 0.9700 ?
C3 C4 1.480(6) ?
C3 H3A 0.9700 ?
C3 H3B 0.9700 ?
C4 H4A 0.9700 ?
C4 H4B 0.9700 ?
C5 C6 1.495(6) ?
C5 H5A 0.9700 ?
C5 H5B 0.9700 ?
C6 H6A 0.9700 ?
C6 H6B 0.9700 ?
C7 C12 1.363(6) ?
C7 C8 1.386(6) ?
C10 C11 1.374(7) ?
C10 H10 0.9300 ?
C11 C12 1.364(6) ?
C11 H11 0.9300 ?
C12 H12 0.9300 ?
C13 C14 1.436(6) ?
C13 H13 0.9300 ?
C14 C19 1.393(6) ?
C14 C15 1.415(6) ?
C15 C16 1.408(6) ?
C16 C17 1.360(7) ?
C16 H16 0.9300 ?
C17 C18 1.374(7) ?
C17 H17 0.9300 ?
C18 C19 1.372(7) ?
C18 H18 0.9300 ?
C19 H19 0.9300 ?
C20 C25 1.379(6) ?
C20 C21 1.388(6) ?
C21 C22 1.372(6) ?
C22 C23 1.382(6) ?
C22 H22 0.9300 ?
C23 C24 1.371(7) ?
C23 H23 0.9300 ?
C24 C25 1.374(6) ?
C24 H24 0.9300 ?
C25 H25 0.9300 ?
C26 C27 1.440(6) ?
C26 H26 0.9300 ?
C27 C32 1.407(6) ?
C27 C28 1.411(6) ?
C28 C29 1.405(6) ?
C29 C30 1.373(6) ?
C29 H29 0.9300 ?
C30 C31 1.383(7) ?
C30 H30 0.9300 ?
C31 C32 1.375(7) ?
C31 H31 0.9300 ?
C32 H32 0.9300 ?
C33 H33 0.9800 ?
